data_1505161
loop_
_publ_author_name
'Pang, Hao'
'Skabara, Peter J.'
'Crouch, David J.'
'Duffy, Warren'
'Heeney, Martin'
'McCulloch, Iain'
'Coles, Simon J.'
'Horton, Peter N.'
'Hursthouse, Michael B.'

_publ_section_title
;
 Structural and Electronic Effects of 1,3,4-Thiadiazole Units Incorporated
 into Polythiophene Chains
;
_journal_issue 18
_journal_name_full Macromolecules
_journal_page_first 6585
_journal_paper_doi 10.1021/ma071242n
_journal_volume 40
_journal_year 2007
_chemical_formula_sum 'C14 H10 N2 S7'
_chemical_formula_weight 430.66
_chemical_name_systematic
;
 EDTT-TDA-EDTT
;
_space_group_IT_number 14
_symmetry_cell_setting monoclinic
_symmetry_space_group_name_Hall '-P 2yn'
_symmetry_space_group_name_H-M 'P 1 21/n 1'
_atom_sites_solution_hydrogens geom
_atom_sites_solution_primary direct
_atom_sites_solution_secondary difmap
_audit_creation_method SHELXL-97
_cell_angle_alpha 90.00
_cell_angle_beta 91.095(2)
_cell_angle_gamma 90.00
_cell_formula_units_Z 4
_cell_length_a 9.0402(2)
_cell_length_b 15.3519(5)
_cell_length_c 11.8801(4)
_cell_measurement_reflns_used 3831
_cell_measurement_temperature 120(2)
_cell_measurement_theta_max 27.5
_cell_measurement_theta_min 2.91
_cell_volume 1648.47(9)
_computing_cell_refinement 'DENZO, COLLECT'
_computing_data_reduction 'DENZO, COLLECT'
_computing_molecular_graphics 'PLATON (Spek, 1990)'
_computing_structure_refinement 'SHELXL-97 (Sheldrick, 1997)'
_computing_structure_solution 'SHELXS-97 (Sheldrick, 1997)'
_diffrn_ambient_temperature 120(2)
_diffrn_detector_area_resol_mean 9.091
_diffrn_measured_fraction_theta_full 0.996
_diffrn_measured_fraction_theta_max 0.996
_diffrn_measurement_device_type 'Bruker-Nonius KappaCCD Area Detector'
_diffrn_measurement_method '\f and \w scans'
_diffrn_radiation_monochromator '10cm confocal mirrors'
_diffrn_radiation_source 'Bruker-Nonius FR591 rotating anode'
_diffrn_radiation_type MoK\a
_diffrn_radiation_wavelength 0.71073
_diffrn_reflns_av_R_equivalents 0.0360
_diffrn_reflns_av_sigmaI/netI 0.0321
_diffrn_reflns_limit_h_max 11
_diffrn_reflns_limit_h_min -11
_diffrn_reflns_limit_k_max 19
_diffrn_reflns_limit_k_min -18
_diffrn_reflns_limit_l_max 15
_diffrn_reflns_limit_l_min -15
_diffrn_reflns_number 19374
_diffrn_reflns_theta_full 27.49
_diffrn_reflns_theta_max 27.49
_diffrn_reflns_theta_min 3.10
_diffrn_standards_decay_% negligible
_diffrn_standards_number none
_exptl_absorpt_coefficient_mu 0.954
_exptl_absorpt_correction_T_max 0.9628
_exptl_absorpt_correction_T_min 0.7252
_exptl_absorpt_correction_type multi-scan
_exptl_absorpt_process_details 'SADABS V2.10 (Sheldrick, G.M., 2003)'
_exptl_crystal_colour orange
_exptl_crystal_density_diffrn 1.735
_exptl_crystal_density_method 'not measured'
_exptl_crystal_description block
_exptl_crystal_F_000 880
_exptl_crystal_size_max 0.36
_exptl_crystal_size_mid 0.14
_exptl_crystal_size_min 0.04
_refine_diff_density_max 0.435
_refine_diff_density_min -0.281
_refine_diff_density_rms 0.063
_refine_ls_extinction_method none
_refine_ls_goodness_of_fit_ref 1.031
_refine_ls_hydrogen_treatment constr
_refine_ls_matrix_type full
_refine_ls_number_parameters 208
_refine_ls_number_reflns 3764
_refine_ls_number_restraints 0
_refine_ls_restrained_S_all 1.031
_refine_ls_R_factor_all 0.0337
_refine_ls_R_factor_gt 0.0295
_refine_ls_shift/su_max 0.001
_refine_ls_shift/su_mean 0.000
_refine_ls_structure_factor_coef Fsqd
_refine_ls_weighting_details 'calc w=1/[\s^2^(Fo^2^)+(0.0206P)^2^+1.7330P] where P=(Fo^2^+2Fc^2^)/3'
_refine_ls_weighting_scheme calc
_refine_ls_wR_factor_gt 0.0676
_refine_ls_wR_factor_ref 0.0700
_reflns_number_gt 3450
_reflns_number_total 3764
_reflns_threshold_expression >2sigma(I)
_cod_data_source_file ma071242nsi20070604_093751.cif
_cod_data_source_block EDTT-TDA-EDTT
_cod_depositor_comments
;
The following automatic conversions were performed:

'_symmetry_cell_setting' value 'Monoclinic' changed to 'monoclinic'
according to /home/saulius/struct/CIF-dictionaries/cif_core.dic
dictionary named 'cif_core.dic' version 2.4.1 from 2010-06-29.

Automatic conversion script
Id: cif_fix_values 1715 2011-07-08 13:25:40Z adriana 
;
_cod_original_sg_symbol_H-M P2(1)/n
_cod_database_code 1505161

loop_
_symmetry_equiv_pos_as_xyz
'x, y, z'
'-x+1/2, y+1/2, -z+1/2'
'-x, -y, -z'
'x-1/2, -y-1/2, z-1/2'

loop_
_atom_site_label
_atom_site_type_symbol
_atom_site_fract_x
_atom_site_fract_y
_atom_site_fract_z
_atom_site_U_iso_or_equiv
_atom_site_adp_type
_atom_site_occupancy
_atom_site_symmetry_multiplicity
_atom_site_calc_flag
_atom_site_refinement_flags
C1 C 0.06674(19) 0.52666(11) 0.66259(14) 0.0167(3) Uani 1 1 d .
C2 C 0.04884(19) 0.68021(12) 0.69418(15) 0.0175(3) Uani 1 1 d .
C3 C 0.04589(19) 0.77424(12) 0.69773(15) 0.0181(4) Uani 1 1 d .
C4 C 0.12643(19) 0.83629(12) 0.64132(15) 0.0176(3) Uani 1 1 d .
C5 C 0.0757(2) 0.92305(12) 0.66443(15) 0.0190(4) Uani 1 1 d .
C6 C -0.0406(2) 0.92303(12) 0.73600(15) 0.0218(4) Uani 1 1 d .
H6 H -0.0893 0.9745 0.7595 0.026 Uiso 1 1 calc R
C7 C 0.3574(2) 0.91039(12) 0.52251(16) 0.0214(4) Uani 1 1 d .
H7A H 0.4153 0.9266 0.5909 0.026 Uiso 1 1 calc R
H7B H 0.4274 0.9033 0.4601 0.026 Uiso 1 1 calc R
C8 C 0.2501(2) 0.98317(13) 0.49368(17) 0.0249(4) Uani 1 1 d .
H8A H 0.1779 0.9622 0.4361 0.030 Uiso 1 1 calc R
H8B H 0.3053 1.0324 0.4609 0.030 Uiso 1 1 calc R
C9 C 0.09037(19) 0.43697(11) 0.63163(14) 0.0174(3) Uani 1 1 d .
C10 C 0.19342(19) 0.39775(11) 0.56372(15) 0.0174(3) Uani 1 1 d .
C11 C 0.1744(2) 0.30464(12) 0.56017(16) 0.0209(4) Uani 1 1 d .
C12 C 0.0579(2) 0.27773(12) 0.62215(17) 0.0250(4) Uani 1 1 d .
H12 H 0.0285 0.2185 0.6284 0.030 Uiso 1 1 calc R
C13 C 0.4452(2) 0.37674(12) 0.43372(17) 0.0237(4) Uani 1 1 d .
H13A H 0.5060 0.4036 0.3746 0.028 Uiso 1 1 calc R
H13B H 0.5130 0.3574 0.4952 0.028 Uiso 1 1 calc R
C14 C 0.3677(2) 0.29826(13) 0.38499(17) 0.0256(4) Uani 1 1 d .
H14A H 0.4393 0.2637 0.3415 0.031 Uiso 1 1 calc R
H14B H 0.2884 0.3179 0.3323 0.031 Uiso 1 1 calc R
N1 N -0.03166(17) 0.54718(10) 0.73813(13) 0.0207(3) Uani 1 1 d .
N2 N -0.04242(17) 0.63440(10) 0.75563(13) 0.0219(3) Uani 1 1 d .
S1 S 0.15700(5) 0.61655(3) 0.60767(4) 0.01679(10) Uani 1 1 d .
S2 S -0.08955(5) 0.82117(3) 0.77891(4) 0.02130(11) Uani 1 1 d .
S3 S 0.26492(5) 0.80752(3) 0.54670(4) 0.02208(11) Uani 1 1 d .
S4 S 0.15131(5) 1.02125(3) 0.61516(4) 0.02441(12) Uani 1 1 d .
S5 S -0.02988(5) 0.36165(3) 0.68759(4) 0.02359(11) Uani 1 1 d .
S6 S 0.32103(5) 0.45873(3) 0.48857(4) 0.02111(11) Uani 1 1 d .
S7 S 0.28800(6) 0.22964(3) 0.49136(4) 0.02682(12) Uani 1 1 d .

loop_
_atom_site_aniso_label
_atom_site_aniso_U_11
_atom_site_aniso_U_22
_atom_site_aniso_U_33
_atom_site_aniso_U_23
_atom_site_aniso_U_13
_atom_site_aniso_U_12
C1 0.0156(8) 0.0186(9) 0.0157(8) 0.0027(6) 0.0004(6) -0.0026(6)
C2 0.0162(8) 0.0197(9) 0.0166(8) -0.0008(7) 0.0024(6) 0.0022(7)
C3 0.0172(8) 0.0200(9) 0.0171(8) -0.0020(7) 0.0016(7) 0.0039(7)
C4 0.0175(8) 0.0185(9) 0.0169(8) -0.0026(7) 0.0003(7) 0.0025(7)
C5 0.0221(9) 0.0163(9) 0.0184(8) -0.0033(7) -0.0025(7) 0.0014(7)
C6 0.0266(10) 0.0185(9) 0.0203(9) -0.0047(7) -0.0005(7) 0.0057(7)
C7 0.0208(9) 0.0198(9) 0.0235(9) 0.0007(7) 0.0037(7) -0.0023(7)
C8 0.0279(10) 0.0201(9) 0.0268(10) 0.0019(8) 0.0008(8) -0.0003(8)
C9 0.0183(8) 0.0165(9) 0.0173(8) 0.0023(7) 0.0001(7) -0.0042(7)
C10 0.0185(8) 0.0149(8) 0.0187(8) 0.0004(7) -0.0013(7) -0.0017(6)
C11 0.0259(9) 0.0152(9) 0.0215(9) -0.0003(7) -0.0029(7) -0.0006(7)
C12 0.0331(11) 0.0169(9) 0.0251(10) 0.0021(7) -0.0002(8) -0.0053(8)
C13 0.0221(9) 0.0224(10) 0.0267(10) -0.0026(8) 0.0048(8) 0.0034(7)
C14 0.0267(10) 0.0235(10) 0.0269(10) -0.0044(8) 0.0032(8) 0.0031(8)
N1 0.0198(8) 0.0206(8) 0.0219(8) 0.0013(6) 0.0058(6) -0.0006(6)
N2 0.0217(8) 0.0226(8) 0.0217(8) 0.0008(6) 0.0064(6) 0.0018(6)
S1 0.0174(2) 0.0145(2) 0.0186(2) -0.00021(16) 0.00589(16) 0.00036(15)
S2 0.0231(2) 0.0224(2) 0.0186(2) -0.00270(17) 0.00581(17) 0.00475(17)
S3 0.0215(2) 0.0167(2) 0.0284(2) -0.00203(18) 0.00944(18) 0.00021(16)
S4 0.0259(2) 0.0156(2) 0.0318(3) -0.00342(18) 0.0008(2) 0.00043(17)
S5 0.0264(2) 0.0212(2) 0.0233(2) 0.00261(18) 0.00553(18) -0.00751(18)
S6 0.0212(2) 0.0152(2) 0.0273(2) -0.00179(17) 0.00953(18) -0.00083(16)
S7 0.0344(3) 0.0141(2) 0.0320(3) -0.00311(19) 0.0012(2) 0.00174(18)

loop_
_atom_type_symbol
_atom_type_description
_atom_type_scat_dispersion_real
_atom_type_scat_dispersion_imag
_atom_type_scat_source
C C 0.0033 0.0016 'International Tables Vol C Tables 4.2.6.8 and 6.1.1.4'
H H 0.0000 0.0000 'International Tables Vol C Tables 4.2.6.8 and 6.1.1.4'
N N 0.0061 0.0033 'International Tables Vol C Tables 4.2.6.8 and 6.1.1.4'
S S 0.1246 0.1234 'International Tables Vol C Tables 4.2.6.8 and 6.1.1.4'

loop_
_geom_angle_atom_site_label_1
_geom_angle_atom_site_label_2
_geom_angle_atom_site_label_3
_geom_angle
N1 C1 C9 120.57(16)
N1 C1 S1 113.28(14)
C9 C1 S1 126.15(13)
N2 C2 C3 120.38(16)
N2 C2 S1 113.23(14)
C3 C2 S1 126.27(14)
C4 C3 C2 131.70(16)
C4 C3 S2 111.64(13)
C2 C3 S2 116.50(13)
C3 C4 C5 111.95(16)
C3 C4 S3 121.78(14)
C5 C4 S3 126.14(14)
C6 C5 C4 111.79(17)
C6 C5 S4 121.06(14)
C4 C5 S4 127.11(14)
C5 C6 S2 113.20(14)
C8 C7 S3 112.55(13)
C7 C8 S4 112.45(14)
C10 C9 C1 132.04(16)
C10 C9 S5 111.65(13)
C1 C9 S5 116.31(13)
C9 C10 C11 111.60(16)
C9 C10 S6 121.64(14)
C11 C10 S6 126.68(14)
C12 C11 C10 112.25(17)
C12 C11 S7 121.25(15)
C10 C11 S7 126.45(15)
C11 C12 S5 112.85(14)
C14 C13 S6 114.02(13)
C13 C14 S7 112.77(14)
C1 N1 N2 113.09(15)
C2 N2 N1 113.22(15)
C2 S1 C1 87.18(9)
C6 S2 C3 91.41(9)
C4 S3 C7 102.66(9)
C5 S4 C8 100.91(9)
C12 S5 C9 91.63(9)
C10 S6 C13 103.36(9)
C11 S7 C14 100.84(9)

loop_
_geom_bond_atom_site_label_1
_geom_bond_atom_site_label_2
_geom_bond_distance
C1 N1 1.314(2)
C1 C9 1.442(3)
C1 S1 1.7368(17)
C2 N2 1.316(2)
C2 C3 1.444(3)
C2 S1 1.7337(18)
C3 C4 1.380(3)
C3 S2 1.7301(18)
C4 C5 1.437(2)
C4 S3 1.7549(18)
C5 C6 1.365(3)
C5 S4 1.7599(19)
C6 S2 1.706(2)
C7 C8 1.514(3)
C7 S3 1.8122(19)
C8 S4 1.809(2)
C9 C10 1.382(3)
C9 S5 1.7288(17)
C10 C11 1.440(2)
C10 S6 1.7446(18)
C11 C12 1.361(3)
C11 S7 1.755(2)
C12 S5 1.708(2)
C13 C14 1.504(3)
C13 S6 1.8155(19)
C14 S7 1.806(2)
N1 N2 1.359(2)

loop_
_cod_related_entry_id
_cod_related_entry_database
_cod_related_entry_code
1 ChemSpider 30651566
